data_7123264
loop_
_publ_author_name
'Weisheim, Eugen'
'Weigel, Simon'
'Neumann, Beate'
'Stammler, Georg'
'Mitzel, Norbert Werner'

_publ_section_title
;
 Trifunctional organometallic frameworks and cages based on
 all-cis-1,3,5-triethynyl-1,3,5-trisilacyclohexanes
;
_journal_name_full 'Chemical Communications'
_journal_paper_doi 10.1039/C9CC02315A
_journal_year 2019
_chemical_formula_moiety 'C24 H30 Hg3 Si6, 2(C5 H5 N)'
_chemical_formula_sum 'C34 H40 Hg3 N2 Si6'
_chemical_formula_weight 1246.99
_chemical_name_systematic
;
 ?
;
_space_group_crystal_system orthorhombic
_space_group_IT_number 61
_space_group_name_Hall '-P 2ac 2ab'
_space_group_name_H-M_alt 'P b c a'
_symmetry_space_group_name_Hall '-P 2ac 2ab'
_symmetry_space_group_name_H-M 'P b c a'
_atom_sites_solution_hydrogens geom
_atom_sites_solution_primary direct
_audit_creation_date 2015-01-16
_audit_creation_method
;
  Olex2 1.2-ac2
  (compiled 2012.03.27 svn.r2268, GUI svn.r4156)
;
_audit_update_record
;
2015-08-12 deposited with the CCDC.    2019-04-02 downloaded from the CCDC.
;
_cell_angle_alpha 90
_cell_angle_beta 90
_cell_angle_gamma 90
_cell_formula_units_Z 8
_cell_length_a 15.5413(6)
_cell_length_b 17.0430(9)
_cell_length_c 30.480(12)
_cell_measurement_reflns_used 96193
_cell_measurement_temperature 100.01(10)
_cell_measurement_theta_max 30.3790
_cell_measurement_theta_min 1.8740
_cell_volume 8073(3)
_computing_cell_refinement
;
CrysAlisPro, Agilent Technologies,
Version 1.171.37.35 (release 13-08-2014 CrysAlis171 .NET)
(compiled Aug 13 2014,18:06:01)
;
_computing_data_collection
;
CrysAlisPro, Agilent Technologies,
Version 1.171.37.35 (release 13-08-2014 CrysAlis171 .NET)
(compiled Aug 13 2014,18:06:01)
;
_computing_data_reduction
;
CrysAlisPro, Agilent Technologies,
Version 1.171.37.35 (release 13-08-2014 CrysAlis171 .NET)
(compiled Aug 13 2014,18:06:01)
;
_computing_molecular_graphics
;
O. V. Dolomanov, L. J. Bourhis, R. J. Gildea, J. A. K. Howard and H. Puschmann,
OLEX2: a complete structure solution, refinement and analysis program.
J. Appl. Cryst. (2009). 42, 339-341.
;
_computing_publication_material
;
O. V. Dolomanov, L. J. Bourhis, R. J. Gildea, J. A. K. Howard and H. Puschmann,
OLEX2: a complete structure solution, refinement and analysis program.
J. Appl. Cryst. (2009). 42, 339-341.
;
_computing_structure_refinement
;
SHELXL, G.M. Sheldrick, Acta Cryst.
(2008). A64, 112-122
;
_computing_structure_solution
;
SHELXS, G.M. Sheldrick, Acta Cryst.
(2008). A64, 112-122
;
_diffrn_ambient_environment N~2~
_diffrn_ambient_temperature 100.01(10)
_diffrn_detector 'CCD plate'
_diffrn_detector_area_resol_mean 8.0951
_diffrn_detector_type Eos
_diffrn_measured_fraction_theta_full 0.9993
_diffrn_measured_fraction_theta_max 0.9976
_diffrn_measurement_details
;
#__ type_ start__ end____ width___ exp.time_
  1 omega   -4.00   94.00   1.0000   13.5000
omega____ theta____ kappa____ phi______ frames
    -       24.9640   77.0000 -120.0000 98

#__ type_ start__ end____ width___ exp.time_
  2 omega    6.00   93.00   1.0000   13.5000
omega____ theta____ kappa____ phi______ frames
    -       24.9640   57.0000    0.0000 87

#__ type_ start__ end____ width___ exp.time_
  3 omega    6.00   93.00   1.0000   13.5000
omega____ theta____ kappa____ phi______ frames
    -       24.9640   57.0000 -180.0000 87

#__ type_ start__ end____ width___ exp.time_
  4 omega  -20.00   65.00   1.0000   13.5000
omega____ theta____ kappa____ phi______ frames
    -       24.9640  -99.0000  -30.0000 85

#__ type_ start__ end____ width___ exp.time_
  5 omega  -47.00   63.00   1.0000   13.5000
omega____ theta____ kappa____ phi______ frames
    -       24.9640  -19.0000   90.0000 110

#__ type_ start__ end____ width___ exp.time_
  6 omega  -43.00   43.00   1.0000   13.5000
omega____ theta____ kappa____ phi______ frames
    -       24.9640  -57.0000   30.0000 86

#__ type_ start__ end____ width___ exp.time_
  7 omega   -4.00   94.00   1.0000   13.5000
omega____ theta____ kappa____ phi______ frames
    -       24.9640   77.0000   30.0000 98

#__ type_ start__ end____ width___ exp.time_
  8 omega    6.00   93.00   1.0000   13.5000
omega____ theta____ kappa____ phi______ frames
    -       24.9640   57.0000  120.0000 87

#__ type_ start__ end____ width___ exp.time_
  9 omega  -20.00   65.00   1.0000   13.5000
omega____ theta____ kappa____ phi______ frames
    -       24.9640  -99.0000  -90.0000 85

#__ type_ start__ end____ width___ exp.time_
 10 omega   -8.00   73.00   1.0000   13.5000
omega____ theta____ kappa____ phi______ frames
    -       24.9640 -113.0000  169.3386 81

#__ type_ start__ end____ width___ exp.time_
 11 omega  -97.00  -35.00   1.0000   13.5000
omega____ theta____ kappa____ phi______ frames
    -      -23.5000 -178.0000   90.0000 62

#__ type_ start__ end____ width___ exp.time_
 12 omega  -93.00    5.00   1.0000   13.5000
omega____ theta____ kappa____ phi______ frames
    -      -23.5000  -77.0000   60.0000 98

#__ type_ start__ end____ width___ exp.time_
 13 omega    3.00   96.00   1.0000   13.5000
omega____ theta____ kappa____ phi______ frames
    -       24.9640   38.0000  -30.0000 93

#__ type_ start__ end____ width___ exp.time_
 14 omega  -13.00   97.00   1.0000   13.5000
omega____ theta____ kappa____ phi______ frames
    -       24.9640   19.0000 -150.0000 110

#__ type_ start__ end____ width___ exp.time_
 15 omega  -20.00   65.00   1.0000   13.5000
omega____ theta____ kappa____ phi______ frames
    -       24.9640  -99.0000 -150.0000 85

#__ type_ start__ end____ width___ exp.time_
 16 omega   -4.00   94.00   1.0000   13.5000
omega____ theta____ kappa____ phi______ frames
    -       24.9640   77.0000  -90.0000 98

#__ type_ start__ end____ width___ exp.time_
 17 omega    6.00   83.00   1.0000   13.5000
omega____ theta____ kappa____ phi______ frames
    -       24.9640 -130.0000  103.7929 77

#__ type_ start__ end____ width___ exp.time_
 18 omega  -20.00   65.00   1.0000   13.5000
omega____ theta____ kappa____ phi______ frames
    -       24.9640  -99.0000   30.0000 85

#__ type_ start__ end____ width___ exp.time_
 19 omega  -95.00   48.00   1.0000   13.5000
omega____ theta____ kappa____ phi______ frames
    -      -23.5000    0.0000 -150.0000 143

#__ type_ start__ end____ width___ exp.time_
 20 omega  -95.00   48.00   1.0000   13.5000
omega____ theta____ kappa____ phi______ frames
    -      -23.5000    0.0000 -120.0000 143

#__ type_ start__ end____ width___ exp.time_
 21 omega  -95.00   48.00   1.0000   13.5000
omega____ theta____ kappa____ phi______ frames
    -      -23.5000    0.0000  -90.0000 143

#__ type_ start__ end____ width___ exp.time_
 22 omega  -95.00  -89.00   1.0000   13.5000
omega____ theta____ kappa____ phi______ frames
    -      -23.5000    0.0000  -60.0000 6
;
_diffrn_measurement_device 'four-circle diffractometer'
_diffrn_measurement_device_type 'SuperNova, Single source at offset, Eos'
_diffrn_measurement_method '\w scans'
_diffrn_orient_matrix_UB_11 -0.0016414000
_diffrn_orient_matrix_UB_12 0.0415501000
_diffrn_orient_matrix_UB_13 -0.0001313000
_diffrn_orient_matrix_UB_21 0.0184083000
_diffrn_orient_matrix_UB_22 0.0003935000
_diffrn_orient_matrix_UB_23 -0.0212771000
_diffrn_orient_matrix_UB_31 -0.0416763000
_diffrn_orient_matrix_UB_32 -0.0014532000
_diffrn_orient_matrix_UB_33 -0.0093924000
_diffrn_radiation_monochromator mirror
_diffrn_radiation_probe x-ray
_diffrn_radiation_type 'Mo K\a'
_diffrn_radiation_wavelength 0.71073
_diffrn_reflns_av_R_equivalents 0.0851
_diffrn_reflns_av_unetI/netI 0.0189
_diffrn_reflns_Laue_measured_fraction_full 0.998
_diffrn_reflns_Laue_measured_fraction_max 0.997
_diffrn_reflns_limit_h_max 21
_diffrn_reflns_limit_h_min -21
_diffrn_reflns_limit_k_max 24
_diffrn_reflns_limit_k_min -24
_diffrn_reflns_limit_l_max 43
_diffrn_reflns_limit_l_min -43
_diffrn_reflns_number 387982
_diffrn_reflns_point_group_measured_fraction_full 0.998
_diffrn_reflns_point_group_measured_fraction_max 0.997
_diffrn_reflns_theta_full 25.242
_diffrn_reflns_theta_max 30.142
_diffrn_reflns_theta_min 2.221
_diffrn_source 'SuperNova (Mo) X-ray Source'
_exptl_absorpt_coefficient_mu 11.585
_exptl_absorpt_correction_T_max 0.798
_exptl_absorpt_correction_T_min 0.718
_exptl_absorpt_correction_type gaussian
_exptl_absorpt_process_details
;
CrysAlisPro, Agilent Technologies,
Version 1.171.37.35 (release 13-08-2014 CrysAlis171 .NET)
(compiled Aug 13 2014,18:06:01)
Numerical absorption correction based on gaussian integration over
            a multifaceted crystal model
Empirical absorption correction using spherical harmonics,
 implemented in SCALE3 ABSPACK scaling algorithm.
;
_exptl_crystal_colour 'clear colourless'
_exptl_crystal_colour_lustre clear
_exptl_crystal_colour_primary colourless
_exptl_crystal_density_diffrn 2.052
_exptl_crystal_description fragment
_exptl_crystal_F_000 4656
_exptl_crystal_size_max 0.2992
_exptl_crystal_size_mid 0.1927
_exptl_crystal_size_min 0.1843
_refine_diff_density_max 1.914
_refine_diff_density_min -1.102
_refine_diff_density_rms 0.120
_refine_ls_extinction_method none
_refine_ls_goodness_of_fit_ref 1.184
_refine_ls_hydrogen_treatment constr
_refine_ls_matrix_type full
_refine_ls_number_parameters 412
_refine_ls_number_reflns 11876
_refine_ls_number_restraints 0
_refine_ls_restrained_S_all 1.184
_refine_ls_R_factor_all 0.0240
_refine_ls_R_factor_gt 0.0212
_refine_ls_shift/su_max 0.004
_refine_ls_shift/su_mean 0.000
_refine_ls_structure_factor_coef Fsqd
_refine_ls_weighting_details
;
 w=1/[\s^2^(Fo^2^)+(0.0082P)^2^+21.0659P]
 where P=(Fo^2^+2Fc^2^)/3
;
_refine_ls_weighting_scheme calc
_refine_ls_wR_factor_gt 0.0436
_refine_ls_wR_factor_ref 0.0443
_reflns_Friedel_coverage 0.000
_reflns_number_gt 11143
_reflns_number_total 11876
_reflns_threshold_expression 'I > 2\s(I)'
_cod_data_source_file c9cc02315a2.cif
_cod_data_source_block euwe27
_cod_database_code 7123264
_chemical_oxdiff_formula 'C24 H30 Hg3 Si6'
_reflns_odcompleteness_completeness 99.93
_reflns_odcompleteness_iscentric 1
_reflns_odcompleteness_theta 26.32
_shelx_space_group_comment
;
The symmetry employed for this shelxl refinement is uniquely defined
by the following loop, which should always be used as a source of
symmetry information in preference to the above space-group names.
They are only intended as comments.
;
_shelxl_version_number 2013-2

loop_
_space_group_symop_operation_xyz
'x, y, z'
'-x+1/2, -y, z+1/2'
'x+1/2, -y+1/2, -z'
'-x, y+1/2, -z+1/2'
'-x, -y, -z'
'x-1/2, y, -z-1/2'
'-x-1/2, y-1/2, z'
'x, -y-1/2, z-1/2'

loop_
_atom_site_label
_atom_site_type_symbol
_atom_site_fract_x
_atom_site_fract_y
_atom_site_fract_z
_atom_site_U_iso_or_equiv
_atom_site_adp_type
_atom_site_occupancy
_atom_site_site_symmetry_order
_atom_site_calc_flag
_atom_site_refinement_flags_posn
_atom_site_refinement_flags_adp
Hg1 Hg 0.44441(2) 0.61976(2) 0.05641(2) 0.01358(3) Uani 1 1 d . .
Hg2 Hg 0.61724(2) 0.63958(2) 0.15801(2) 0.01714(3) Uani 1 1 d . .
Hg3 Hg 0.56342(2) 0.43584(2) 0.08002(2) 0.01481(3) Uani 1 1 d . .
Si1 Si 0.24395(5) 0.56095(5) 0.18264(3) 0.01499(15) Uani 1 1 d . .
Si2 Si 0.38020(5) 0.57403(5) 0.26121(3) 0.01430(15) Uani 1 1 d . .
Si3 Si 0.35847(6) 0.41229(5) 0.20785(3) 0.01625(16) Uani 1 1 d . .
Si4 Si 0.69711(5) 0.66894(5) -0.04458(3) 0.01294(14) Uani 1 1 d . .
Si5 Si 0.83020(5) 0.67200(5) 0.03510(3) 0.01382(15) Uani 1 1 d . .
Si6 Si 0.80305(5) 0.51458(5) -0.02085(3) 0.01386(15) Uani 1 1 d . .
C1 C 0.27756(19) 0.60724(18) 0.23550(9) 0.0166(6) Uani 1 1 d . .
H1A H 0.2818 0.6634 0.2307 0.020 Uiso 1 1 calc R U
H1B H 0.2317 0.5989 0.2566 0.020 Uiso 1 1 calc R U
C2 C 0.3892(2) 0.46455(17) 0.25955(9) 0.0170(6) Uani 1 1 d . .
H2A H 0.3540 0.4437 0.2831 0.020 Uiso 1 1 calc R U
H2B H 0.4485 0.4510 0.2662 0.020 Uiso 1 1 calc R U
C3 C 0.25338(19) 0.45192(18) 0.18866(9) 0.0168(6) Uani 1 1 d . .
H3A H 0.2093 0.4346 0.2090 0.020 Uiso 1 1 calc R U
H3B H 0.2406 0.4283 0.1604 0.020 Uiso 1 1 calc R U
C4 C 0.1298(2) 0.5866(2) 0.17059(10) 0.0220(6) Uani 1 1 d . .
H4A H 0.0948 0.5745 0.1956 0.033 Uiso 1 1 calc R U
H4B H 0.1103 0.5568 0.1458 0.033 Uiso 1 1 calc R U
H4C H 0.1257 0.6416 0.1642 0.033 Uiso 1 1 calc R U
C5 C 0.3915(2) 0.61136(19) 0.31847(10) 0.0197(6) Uani 1 1 d . .
H5A H 0.4405 0.5873 0.3321 0.030 Uiso 1 1 calc R U
H5B H 0.3406 0.5987 0.3349 0.030 Uiso 1 1 calc R U
H5C H 0.3991 0.6672 0.3179 0.030 Uiso 1 1 calc R U
C6 C 0.3512(3) 0.3052(2) 0.21968(12) 0.0284(7) Uani 1 1 d . .
H6A H 0.3305 0.2781 0.1941 0.043 Uiso 1 1 calc R U
H6B H 0.3122 0.2967 0.2436 0.043 Uiso 1 1 calc R U
H6C H 0.4071 0.2856 0.2274 0.043 Uiso 1 1 calc R U
C7 C 0.77563(19) 0.72555(17) -0.01041(9) 0.0161(5) Uani 1 1 d . .
H7A H 0.8197 0.7462 -0.0298 0.019 Uiso 1 1 calc R U
H7B H 0.7456 0.7701 0.0021 0.019 Uiso 1 1 calc R U
C8 C 0.87393(19) 0.57744(17) 0.01446(10) 0.0170(6) Uani 1 1 d . .
H8A H 0.8910 0.5464 0.0397 0.020 Uiso 1 1 calc R U
H8B H 0.9257 0.5889 -0.0021 0.020 Uiso 1 1 calc R U
C9 C 0.75226(19) 0.57803(17) -0.06342(9) 0.0141(5) Uani 1 1 d . .
H9A H 0.7966 0.5931 -0.0842 0.017 Uiso 1 1 calc R U
H9B H 0.7106 0.5465 -0.0793 0.017 Uiso 1 1 calc R U
C10 C 0.6626(2) 0.72960(18) -0.09195(10) 0.0183(6) Uani 1 1 d . .
H10A H 0.6277 0.6985 -0.1113 0.027 Uiso 1 1 calc R U
H10B H 0.7123 0.7481 -0.1075 0.027 Uiso 1 1 calc R U
H10C H 0.6298 0.7736 -0.0816 0.027 Uiso 1 1 calc R U
C11 C 0.9178(2) 0.7296(2) 0.06161(11) 0.0230(7) Uani 1 1 d . .
H11A H 0.8935 0.7739 0.0766 0.035 Uiso 1 1 calc R U
H11B H 0.9574 0.7476 0.0396 0.035 Uiso 1 1 calc R U
H11C H 0.9478 0.6970 0.0823 0.035 Uiso 1 1 calc R U
C12 C 0.8671(2) 0.43411(19) -0.04583(10) 0.0208(6) Uani 1 1 d . .
H12A H 0.8315 0.4048 -0.0657 0.031 Uiso 1 1 calc R U
H12B H 0.8880 0.4000 -0.0232 0.031 Uiso 1 1 calc R U
H12C H 0.9150 0.4560 -0.0616 0.031 Uiso 1 1 calc R U
C13 C 0.3573(2) 0.60465(17) 0.10488(10) 0.0168(6) Uani 1 1 d . .
C14 C 0.31235(19) 0.59274(18) 0.13630(10) 0.0172(6) Uani 1 1 d . .
C15 C 0.53818(19) 0.63069(17) 0.01080(9) 0.0158(5) Uani 1 1 d . .
C16 C 0.6002(2) 0.64362(17) -0.01218(10) 0.0166(6) Uani 1 1 d . .
C17 C 0.5282(2) 0.63017(19) 0.20513(10) 0.0196(6) Uani 1 1 d . .
C18 C 0.4701(2) 0.61270(19) 0.22892(10) 0.0191(6) Uani 1 1 d . .
C19 C 0.7009(2) 0.65202(19) 0.10888(10) 0.0204(6) Uani 1 1 d . .
C20 C 0.7511(2) 0.65564(18) 0.07859(10) 0.0184(6) Uani 1 1 d . .
C21 C 0.4804(2) 0.42883(18) 0.13029(10) 0.0184(6) Uani 1 1 d . .
C22 C 0.4363(2) 0.42530(18) 0.16288(10) 0.0187(6) Uani 1 1 d . .
C23 C 0.6579(2) 0.45058(17) 0.03539(10) 0.0168(6) Uani 1 1 d . .
C24 C 0.7176(2) 0.47077(17) 0.01298(10) 0.0166(6) Uani 1 1 d . .
N1 N 0.4841(2) 0.76538(17) 0.08744(10) 0.0290(7) Uani 1 1 d . .
C25 C 0.5447(3) 0.8077(2) 0.06704(11) 0.0299(8) Uani 1 1 d . .
H25 H 0.5715 0.7866 0.0424 0.036 Uiso 1 1 calc R U
C26 C 0.5694(3) 0.8819(2) 0.08112(13) 0.0320(8) Uani 1 1 d . .
H26 H 0.6117 0.9099 0.0663 0.038 Uiso 1 1 calc R U
C27 C 0.5299(3) 0.9129(2) 0.11722(15) 0.0406(10) Uani 1 1 d . .
H27 H 0.5450 0.9625 0.1273 0.049 Uiso 1 1 calc R U
C28 C 0.4676(3) 0.8699(3) 0.13865(15) 0.0414(10) Uani 1 1 d . .
H28 H 0.4403 0.8898 0.1634 0.050 Uiso 1 1 calc R U
C29 C 0.4465(2) 0.7963(2) 0.12248(13) 0.0328(8) Uani 1 1 d . .
H29 H 0.4042 0.7675 0.1368 0.039 Uiso 1 1 calc R U
N2 N 0.67895(18) 0.48841(16) 0.17479(9) 0.0211(5) Uani 1 1 d . .
C30 C 0.6382(2) 0.4449(2) 0.20432(11) 0.0244(7) Uani 1 1 d . .
H30 H 0.6030 0.4699 0.2246 0.029 Uiso 1 1 calc R U
C31 C 0.6455(2) 0.3638(2) 0.20636(12) 0.0287(7) Uani 1 1 d . .
H31 H 0.6167 0.3353 0.2279 0.034 Uiso 1 1 calc R U
C32 C 0.6966(2) 0.3262(2) 0.17573(13) 0.0310(8) Uani 1 1 d . .
H32 H 0.7027 0.2719 0.1762 0.037 Uiso 1 1 calc R U
C33 C 0.7383(2) 0.3706(2) 0.14453(12) 0.0294(8) Uani 1 1 d . .
H33 H 0.7725 0.3467 0.1233 0.035 Uiso 1 1 calc R U
C34 C 0.7285(2) 0.4513(2) 0.14515(11) 0.0249(7) Uani 1 1 d . .
H34 H 0.7574 0.4811 0.1242 0.030 Uiso 1 1 calc R U

loop_
_atom_site_aniso_label
_atom_site_aniso_U_11
_atom_site_aniso_U_22
_atom_site_aniso_U_33
_atom_site_aniso_U_23
_atom_site_aniso_U_13
_atom_site_aniso_U_12
Hg1 0.01327(5) 0.01414(5) 0.01333(5) 0.00216(4) 0.00190(4) 0.00013(4)
Hg2 0.01505(5) 0.02192(6) 0.01445(5) 0.00161(4) 0.00250(4) -0.00222(4)
Hg3 0.01636(5) 0.01382(5) 0.01424(5) -0.00026(4) 0.00256(4) -0.00003(4)
Si1 0.0135(4) 0.0184(4) 0.0131(3) 0.0015(3) 0.0016(3) -0.0011(3)
Si2 0.0141(4) 0.0161(4) 0.0127(3) -0.0012(3) 0.0020(3) 0.0013(3)
Si3 0.0206(4) 0.0141(4) 0.0141(4) -0.0010(3) 0.0039(3) 0.0002(3)
Si4 0.0141(4) 0.0119(3) 0.0128(3) 0.0001(3) 0.0015(3) -0.0013(3)
Si5 0.0148(4) 0.0137(4) 0.0130(3) -0.0003(3) 0.0007(3) -0.0047(3)
Si6 0.0142(4) 0.0114(3) 0.0160(4) -0.0006(3) 0.0015(3) -0.0010(3)
C1 0.0167(14) 0.0183(14) 0.0149(13) -0.0013(11) 0.0017(11) 0.0018(11)
C2 0.0197(14) 0.0169(14) 0.0143(13) 0.0005(10) 0.0022(11) 0.0028(11)
C3 0.0174(14) 0.0181(14) 0.0147(13) 0.0004(10) 0.0026(11) -0.0044(11)
C4 0.0182(15) 0.0300(17) 0.0177(14) 0.0018(12) 0.0002(11) -0.0008(13)
C5 0.0194(15) 0.0238(15) 0.0160(13) -0.0042(11) 0.0021(11) 0.0014(12)
C6 0.041(2) 0.0185(16) 0.0255(17) 0.0005(13) 0.0063(15) -0.0007(14)
C7 0.0181(14) 0.0128(13) 0.0173(13) 0.0000(10) 0.0018(11) -0.0028(10)
C8 0.0160(14) 0.0150(13) 0.0200(14) -0.0009(11) 0.0001(11) -0.0016(11)
C9 0.0160(13) 0.0128(12) 0.0137(12) -0.0005(10) 0.0015(10) -0.0024(10)
C10 0.0223(15) 0.0154(13) 0.0171(14) 0.0004(11) -0.0028(11) -0.0018(11)
C11 0.0245(16) 0.0224(16) 0.0222(15) -0.0005(12) -0.0054(12) -0.0084(13)
C12 0.0210(15) 0.0197(15) 0.0216(15) -0.0033(12) -0.0002(12) 0.0044(12)
C13 0.0195(14) 0.0153(13) 0.0157(13) 0.0010(10) -0.0007(11) -0.0013(11)
C14 0.0160(14) 0.0173(14) 0.0182(14) 0.0003(11) -0.0011(11) -0.0006(11)
C15 0.0167(14) 0.0153(13) 0.0153(13) -0.0001(10) -0.0014(11) 0.0009(11)
C16 0.0180(14) 0.0159(13) 0.0158(13) -0.0010(11) -0.0011(11) 0.0005(11)
C17 0.0192(15) 0.0214(15) 0.0181(14) -0.0016(11) 0.0010(11) 0.0007(12)
C18 0.0202(15) 0.0202(14) 0.0168(14) -0.0003(11) 0.0011(11) 0.0000(12)
C19 0.0225(16) 0.0204(15) 0.0183(14) 0.0023(11) 0.0005(12) -0.0012(12)
C20 0.0196(15) 0.0188(14) 0.0167(13) 0.0028(11) -0.0021(11) -0.0025(11)
C21 0.0199(15) 0.0159(14) 0.0193(14) -0.0030(11) 0.0006(11) 0.0012(11)
C22 0.0188(15) 0.0165(14) 0.0208(14) -0.0036(11) -0.0004(11) 0.0003(11)
C23 0.0198(15) 0.0140(13) 0.0166(13) 0.0001(10) -0.0004(11) -0.0003(11)
C24 0.0207(15) 0.0119(13) 0.0172(13) -0.0010(10) 0.0002(11) 0.0000(11)
N1 0.0318(16) 0.0204(14) 0.0348(16) -0.0055(12) 0.0052(13) -0.0035(12)
C25 0.044(2) 0.0254(17) 0.0203(16) -0.0023(13) 0.0011(15) -0.0059(16)
C26 0.040(2) 0.0204(17) 0.035(2) 0.0041(14) -0.0089(16) -0.0059(15)
C27 0.041(2) 0.0225(18) 0.059(3) -0.0143(18) -0.015(2) -0.0003(16)
C28 0.032(2) 0.047(3) 0.045(2) -0.026(2) -0.0057(18) 0.0092(18)
C29 0.0237(18) 0.034(2) 0.041(2) -0.0110(16) 0.0019(15) 0.0026(15)
N2 0.0211(13) 0.0241(14) 0.0181(12) -0.0011(10) -0.0047(10) -0.0018(11)
C30 0.0240(16) 0.0314(18) 0.0177(15) 0.0019(13) -0.0038(12) -0.0027(13)
C31 0.0259(18) 0.0271(18) 0.0330(19) 0.0050(14) -0.0073(14) -0.0051(14)
C32 0.0266(18) 0.0211(16) 0.045(2) -0.0004(15) -0.0101(16) -0.0002(14)
C33 0.0252(18) 0.0300(19) 0.0330(18) -0.0116(15) -0.0042(14) -0.0006(14)
C34 0.0196(16) 0.0313(18) 0.0239(16) -0.0044(13) -0.0039(12) -0.0048(13)

loop_
_atom_type_symbol
_atom_type_description
_atom_type_scat_dispersion_real
_atom_type_scat_dispersion_imag
_atom_type_scat_source
C C 0.0033 0.0016 'International Tables Vol C Tables 4.2.6.8 and 6.1.1.4'
H H 0.0000 0.0000 'International Tables Vol C Tables 4.2.6.8 and 6.1.1.4'
Hg Hg -2.3894 9.2266 'International Tables Vol C Tables 4.2.6.8 and 6.1.1.4'
N N 0.0061 0.0033 'International Tables Vol C Tables 4.2.6.8 and 6.1.1.4'
Si Si 0.0817 0.0704 'International Tables Vol C Tables 4.2.6.8 and 6.1.1.4'

loop_
_exptl_crystal_face_index_h
_exptl_crystal_face_index_k
_exptl_crystal_face_index_l
_exptl_crystal_face_perp_dist
_exptl_oxdiff_crystal_face_indexfrac_h
_exptl_oxdiff_crystal_face_indexfrac_k
_exptl_oxdiff_crystal_face_indexfrac_l
_exptl_oxdiff_crystal_face_x
_exptl_oxdiff_crystal_face_y
_exptl_oxdiff_crystal_face_z
-1 -1 1 0.0866 -1.0037 -0.9984 0.9983 -0.0400 -0.0401 0.0339
0 -1 5 0.1268 -0.0067 -0.9948 5.0048 -0.0420 -0.1070 -0.0453
-5 0 -4 0.1312 -5.0018 0.0015 -4.0215 0.0088 -0.0065 0.2462
-4 5 -4 0.1093 -3.9932 5.0044 -4.0247 0.2150 0.0141 0.1970
4 -5 4 0.0833 3.9932 -5.0044 4.0247 -0.2150 -0.0141 -0.1970
5 5 4 0.0921 5.0091 5.0026 4.0146 0.1991 0.0088 -0.2537
-5 -5 -4 0.0921 -5.0091 -5.0026 -4.0146 -0.1991 -0.0088 0.2537
1 0 -5 0.1447 1.0065 -0.0072 -4.9997 -0.0013 0.1249 0.0050
4 0 -5 0.1319 4.0101 -0.0110 -4.9884 -0.0064 0.1800 -0.1203
-4 0 5 0.1319 -4.0101 0.0110 4.9884 0.0064 -0.1800 0.1203
0 0 -1 0.1371 0.0011 -0.0012 -1.0007 0.0001 0.0213 0.0094
0 0 1 0.1371 -0.0011 0.0012 1.0007 -0.0001 -0.0213 -0.0094
2 -2 -5 0.1358 2.0047 -2.0102 -4.9932 -0.0862 0.1424 -0.0337
-2 2 5 0.1358 -2.0047 2.0102 4.9932 0.0862 -0.1424 0.0337

loop_
_geom_angle_atom_site_label_1
_geom_angle_atom_site_label_2
_geom_angle_atom_site_label_3
_geom_angle
C13 Hg1 C15 175.67(12)
C19 Hg2 C17 176.69(13)
C21 Hg3 C23 172.04(12)
C1 Si1 C3 108.22(14)
C4 Si1 C1 109.72(14)
C4 Si1 C3 109.04(15)
C14 Si1 C1 111.98(14)
C14 Si1 C3 108.69(14)
C14 Si1 C4 109.14(14)
C1 Si2 C2 110.82(14)
C1 Si2 C5 111.71(14)
C5 Si2 C2 110.98(14)
C18 Si2 C1 108.50(14)
C18 Si2 C2 106.67(14)
C18 Si2 C5 107.96(15)
C3 Si3 C2 108.42(14)
C3 Si3 C6 111.28(16)
C6 Si3 C2 108.57(15)
C22 Si3 C2 113.66(14)
C22 Si3 C3 107.39(14)
C22 Si3 C6 107.56(15)
C9 Si4 C7 107.49(13)
C10 Si4 C7 109.54(14)
C10 Si4 C9 110.92(14)
C16 Si4 C7 110.69(13)
C16 Si4 C9 110.18(13)
C16 Si4 C10 108.04(14)
C8 Si5 C7 109.82(14)
C8 Si5 C11 109.66(15)
C11 Si5 C7 113.40(14)
C20 Si5 C7 107.93(14)
C20 Si5 C8 111.03(14)
C20 Si5 C11 104.91(15)
C9 Si6 C8 108.46(13)
C12 Si6 C8 109.99(14)
C12 Si6 C9 111.70(14)
C24 Si6 C8 109.52(14)
C24 Si6 C9 108.66(14)
C24 Si6 C12 108.48(14)
Si1 C1 H1A 107.7
Si1 C1 H1B 107.7
Si2 C1 Si1 118.25(16)
Si2 C1 H1A 107.7
Si2 C1 H1B 107.7
H1A C1 H1B 107.1
Si2 C2 Si3 118.54(16)
Si2 C2 H2A 107.7
Si2 C2 H2B 107.7
Si3 C2 H2A 107.7
Si3 C2 H2B 107.7
H2A C2 H2B 107.1
Si1 C3 H3A 108.0
Si1 C3 H3B 108.0
Si3 C3 Si1 117.34(16)
Si3 C3 H3A 108.0
Si3 C3 H3B 108.0
H3A C3 H3B 107.2
Si1 C4 H4A 109.5
Si1 C4 H4B 109.5
Si1 C4 H4C 109.5
H4A C4 H4B 109.5
H4A C4 H4C 109.5
H4B C4 H4C 109.5
Si2 C5 H5A 109.5
Si2 C5 H5B 109.5
Si2 C5 H5C 109.5
H5A C5 H5B 109.5
H5A C5 H5C 109.5
H5B C5 H5C 109.5
Si3 C6 H6A 109.5
Si3 C6 H6B 109.5
Si3 C6 H6C 109.5
H6A C6 H6B 109.5
H6A C6 H6C 109.5
H6B C6 H6C 109.5
Si4 C7 H7A 108.0
Si4 C7 H7B 108.0
Si5 C7 Si4 117.27(15)
Si5 C7 H7A 108.0
Si5 C7 H7B 108.0
H7A C7 H7B 107.2
Si5 C8 Si6 118.34(16)
Si5 C8 H8A 107.7
Si5 C8 H8B 107.7
Si6 C8 H8A 107.7
Si6 C8 H8B 107.7
H8A C8 H8B 107.1
Si4 C9 Si6 117.58(15)
Si4 C9 H9A 107.9
Si4 C9 H9B 107.9
Si6 C9 H9A 107.9
Si6 C9 H9B 107.9
H9A C9 H9B 107.2
Si4 C10 H10A 109.5
Si4 C10 H10B 109.5
Si4 C10 H10C 109.5
H10A C10 H10B 109.5
H10A C10 H10C 109.5
H10B C10 H10C 109.5
Si5 C11 H11A 109.5
Si5 C11 H11B 109.5
Si5 C11 H11C 109.5
H11A C11 H11B 109.5
H11A C11 H11C 109.5
H11B C11 H11C 109.5
Si6 C12 H12A 109.5
Si6 C12 H12B 109.5
Si6 C12 H12C 109.5
H12A C12 H12B 109.5
H12A C12 H12C 109.5
H12B C12 H12C 109.5
C14 C13 Hg1 173.2(3)
C13 C14 Si1 172.6(3)
C16 C15 Hg1 170.8(3)
C15 C16 Si4 176.0(3)
C18 C17 Hg2 167.8(3)
C17 C18 Si2 172.5(3)
C20 C19 Hg2 176.7(3)
C19 C20 Si5 173.6(3)
C22 C21 Hg3 174.4(3)
C21 C22 Si3 172.0(3)
C24 C23 Hg3 168.6(3)
C23 C24 Si6 172.5(3)
C29 N1 C25 118.0(3)
N1 C25 H25 118.6
N1 C25 C26 122.7(4)
C26 C25 H25 118.6
C25 C26 H26 120.8
C27 C26 C25 118.5(4)
C27 C26 H26 120.8
C26 C27 H27 120.3
C26 C27 C28 119.5(4)
C28 C27 H27 120.3
C27 C28 H28 120.7
C27 C28 C29 118.6(4)
C29 C28 H28 120.7
N1 C29 C28 122.8(4)
N1 C29 H29 118.6
C28 C29 H29 118.6
C30 N2 C34 117.8(3)
N2 C30 H30 118.4
N2 C30 C31 123.2(3)
C31 C30 H30 118.4
C30 C31 H31 120.7
C32 C31 C30 118.6(3)
C32 C31 H31 120.7
C31 C32 H32 120.6
C33 C32 C31 118.8(3)
C33 C32 H32 120.6
C32 C33 H33 120.5
C32 C33 C34 119.0(3)
C34 C33 H33 120.5
N2 C34 C33 122.6(3)
N2 C34 H34 118.7
C33 C34 H34 118.7

loop_
_geom_bond_atom_site_label_1
_geom_bond_atom_site_label_2
_geom_bond_distance
Hg1 C13 2.020(3)
Hg1 C15 2.023(3)
Hg2 C17 2.001(3)
Hg2 C19 1.994(3)
Hg3 C21 2.007(3)
Hg3 C23 2.017(3)
Si1 C1 1.868(3)
Si1 C3 1.873(3)
Si1 C4 1.863(3)
Si1 C14 1.849(3)
Si2 C1 1.865(3)
Si2 C2 1.872(3)
Si2 C5 1.866(3)
Si2 C18 1.831(3)
Si3 C2 1.872(3)
Si3 C3 1.862(3)
Si3 C6 1.864(3)
Si3 C22 1.842(3)
Si4 C7 1.872(3)
Si4 C9 1.861(3)
Si4 C10 1.855(3)
Si4 C16 1.852(3)
Si5 C7 1.864(3)
Si5 C8 1.859(3)
Si5 C11 1.863(3)
Si5 C20 1.830(3)
Si6 C8 1.876(3)
Si6 C9 1.865(3)
Si6 C12 1.858(3)
Si6 C24 1.839(3)
C1 H1A 0.9700
C1 H1B 0.9700
C2 H2A 0.9700
C2 H2B 0.9700
C3 H3A 0.9700
C3 H3B 0.9700
C4 H4A 0.9600
C4 H4B 0.9600
C4 H4C 0.9600
C5 H5A 0.9600
C5 H5B 0.9600
C5 H5C 0.9600
C6 H6A 0.9600
C6 H6B 0.9600
C6 H6C 0.9600
C7 H7A 0.9700
C7 H7B 0.9700
C8 H8A 0.9700
C8 H8B 0.9700
C9 H9A 0.9700
C9 H9B 0.9700
C10 H10A 0.9600
C10 H10B 0.9600
C10 H10C 0.9600
C11 H11A 0.9600
C11 H11B 0.9600
C11 H11C 0.9600
C12 H12A 0.9600
C12 H12B 0.9600
C12 H12C 0.9600
C13 C14 1.203(4)
C15 C16 1.212(4)
C17 C18 1.196(4)
C19 C20 1.210(4)
C21 C22 1.208(4)
C23 C24 1.203(4)
N1 C25 1.340(5)
N1 C29 1.327(5)
C25 H25 0.9300
C25 C26 1.389(5)
C26 H26 0.9300
C26 C27 1.365(6)
C27 H27 0.9300
C27 C28 1.379(7)
C28 H28 0.9300
C28 C29 1.386(5)
C29 H29 0.9300
N2 C30 1.328(4)
N2 C34 1.346(4)
C30 H30 0.9300
C30 C31 1.388(5)
C31 H31 0.9300
C31 C32 1.383(5)
C32 H32 0.9300
C32 C33 1.377(5)
C33 H33 0.9300
C33 C34 1.384(5)
C34 H34 0.9300

loop_
_geom_torsion_atom_site_label_1
_geom_torsion_atom_site_label_2
_geom_torsion_atom_site_label_3
_geom_torsion_atom_site_label_4
_geom_torsion
C1 Si1 C3 Si3 -53.1(2)
C1 Si2 C2 Si3 43.3(2)
C2 Si2 C1 Si1 -44.1(2)
C2 Si3 C3 Si1 52.4(2)
C3 Si1 C1 Si2 48.3(2)
C3 Si3 C2 Si2 -46.9(2)
C4 Si1 C1 Si2 167.13(17)
C4 Si1 C3 Si3 -172.39(16)
C5 Si2 C1 Si1 -168.40(17)
C5 Si2 C2 Si3 168.03(17)
C6 Si3 C2 Si2 -167.88(18)
C6 Si3 C3 Si1 171.69(16)
C7 Si4 C9 Si6 53.45(19)
C7 Si5 C8 Si6 -46.0(2)
C8 Si5 C7 Si4 48.7(2)
C8 Si6 C9 Si4 -51.0(2)
C9 Si4 C7 Si5 -51.7(2)
C9 Si6 C8 Si5 46.7(2)
C10 Si4 C7 Si5 -172.33(16)
C10 Si4 C9 Si6 173.18(16)
C11 Si5 C7 Si4 171.75(17)
C11 Si5 C8 Si6 -171.25(17)
C12 Si6 C8 Si5 169.14(17)
C12 Si6 C9 Si4 -172.43(16)
C14 Si1 C1 Si2 -71.5(2)
C14 Si1 C3 Si3 68.73(19)
C16 Si4 C7 Si5 68.6(2)
C16 Si4 C9 Si6 -67.2(2)
C18 Si2 C1 Si1 72.7(2)
C18 Si2 C2 Si3 -74.6(2)
C20 Si5 C7 Si4 -72.5(2)
C20 Si5 C8 Si6 73.3(2)
C22 Si3 C2 Si2 72.5(2)
C22 Si3 C3 Si1 -70.85(19)
C24 Si6 C8 Si5 -71.7(2)
C24 Si6 C9 Si4 67.93(19)
N1 C25 C26 C27 -0.1(6)
C25 N1 C29 C28 -0.2(6)
C25 C26 C27 C28 0.3(6)
C26 C27 C28 C29 -0.5(6)
C27 C28 C29 N1 0.4(6)
C29 N1 C25 C26 0.0(6)
N2 C30 C31 C32 -1.2(5)
C30 N2 C34 C33 -0.1(5)
C30 C31 C32 C33 0.2(5)
C31 C32 C33 C34 0.8(5)
C32 C33 C34 N2 -0.8(5)
C34 N2 C30 C31 1.1(5)
